data_4307656
loop_
_publ_author_name
'Eric W. Ainscough'
'Andrew M. Brodie'
'Adrian B. Chaplin'
'Andreas Derwahl'
'John A. Harrison'
'Carl A. Otter'

_publ_contact_author_address
;
 Chemistry-Institute of Fundamental Sciences, Massey University, Private Bag 11222, Palmerston North, New Zealand
;
_publ_contact_author_email A.M.Brodie@massey.ac.nz
_publ_contact_author_name
;
 Eric w. Ainscough, Andrew M. Brodie, Adrian B. Chaplin,
 Andeas Derwhal, John A. Harrison and Carl A. Otter
;
_publ_section_title
;
Conformational Flexibility in
2,2'-Dioxybiphenyl-chloro-cyclotetraphosphazenes and its Relevance to
Polyphosphazene Analogues
;
_journal_name_full 'Inorganic Chemistry'
_journal_page_first 2575
_journal_page_last 2583
_journal_paper_doi 10.1021/ic062141t
_journal_volume 46
_journal_year 2007
_chemical_formula_sum 'C37 H26 Cl4 N4 O6 P4'
_chemical_formula_weight 888.30
_chemical_name_systematic
; 
 ? 
;
_space_group_IT_number 2
_symmetry_cell_setting triclinic
_symmetry_space_group_name_Hall '-P 1'
_symmetry_space_group_name_H-M 'P -1'
_atom_sites_solution_hydrogens geom
_atom_sites_solution_primary direct
_atom_sites_solution_secondary difmap
_audit_creation_method SHELXL-97
_cell_angle_alpha 69.3540(10)
_cell_angle_beta 67.6760(10)
_cell_angle_gamma 68.0370(10)
_cell_formula_units_Z 2
_cell_length_a 11.9325(2)
_cell_length_b 12.3467(2)
_cell_length_c 15.4345(3)
_cell_measurement_temperature 150(2)
_cell_volume 1891.18(6)
_computing_structure_refinement 'SHELXL-97 (Sheldrick, 1997)'
_computing_structure_solution 'SHELXS-97 (Sheldrick, 1990)'
_diffrn_ambient_temperature 150(2)
_diffrn_measured_fraction_theta_full 0.974
_diffrn_measured_fraction_theta_max 0.974
_diffrn_measurement_device_type 'Area detector'
_diffrn_measurement_method 'phi and omega scans'
_diffrn_radiation_monochromator graphite
_diffrn_radiation_source 'fine-focus sealed tube'
_diffrn_radiation_type MoK\a
_diffrn_radiation_wavelength 0.71073
_diffrn_reflns_av_R_equivalents 0.0000
_diffrn_reflns_av_sigmaI/netI 0.0300
_diffrn_reflns_limit_h_max 14
_diffrn_reflns_limit_h_min -13
_diffrn_reflns_limit_k_max 15
_diffrn_reflns_limit_k_min -13
_diffrn_reflns_limit_l_max 18
_diffrn_reflns_limit_l_min 0
_diffrn_reflns_number 7120
_diffrn_reflns_theta_full 25.85
_diffrn_reflns_theta_max 25.85
_diffrn_reflns_theta_min 1.47
_exptl_absorpt_coefficient_mu 0.536
_exptl_absorpt_correction_T_max 0.9385
_exptl_absorpt_correction_T_min 0.8644
_exptl_absorpt_correction_type multi-scan
_exptl_absorpt_process_details 'Acta Cryst., 1995, A51, 33-38'
_exptl_crystal_colour colourless
_exptl_crystal_density_diffrn 1.560
_exptl_crystal_density_method 'not measured'
_exptl_crystal_description block
_exptl_crystal_F_000 904
_exptl_crystal_size_max 0.28
_exptl_crystal_size_mid 0.24
_exptl_crystal_size_min 0.12
_refine_diff_density_max 0.575
_refine_diff_density_min -0.649
_refine_diff_density_rms 0.054
_refine_ls_extinction_method none
_refine_ls_goodness_of_fit_ref 1.034
_refine_ls_hydrogen_treatment constr
_refine_ls_matrix_type full
_refine_ls_number_parameters 525
_refine_ls_number_reflns 7120
_refine_ls_number_restraints 0
_refine_ls_restrained_S_all 1.034
_refine_ls_R_factor_all 0.0505
_refine_ls_R_factor_gt 0.0385
_refine_ls_shift/su_max 0.001
_refine_ls_shift/su_mean 0.000
_refine_ls_structure_factor_coef Fsqd
_refine_ls_weighting_details 'calc w=1/[\s^2^(Fo^2^)+(0.0300P)^2^+2.1214P] where P=(Fo^2^+2Fc^2^)/3'
_refine_ls_weighting_scheme calc
_refine_ls_wR_factor_gt 0.0861
_refine_ls_wR_factor_ref 0.0936
_reflns_number_gt 5935
_reflns_number_total 7120
_reflns_threshold_expression >2sigma(I)
_cod_data_source_file ic062141tsi20061113_035514_3.cif
_cod_data_source_block 3A
_cod_database_code 4307656

loop_
_symmetry_equiv_pos_as_xyz
'x, y, z'
'-x, -y, -z'

loop_
_atom_site_label
_atom_site_type_symbol
_atom_site_fract_x
_atom_site_fract_y
_atom_site_fract_z
_atom_site_U_iso_or_equiv
_atom_site_adp_type
_atom_site_occupancy
_atom_site_symmetry_multiplicity
_atom_site_calc_flag
_atom_site_refinement_flags
_atom_site_disorder_assembly
_atom_site_disorder_group
P1 P 0.56379(6) 0.61396(5) 0.13911(4) 0.02891(15) Uani 1 1 d . . .
N1 N 0.4453(3) 0.6779(2) 0.21149(19) 0.0651(9) Uani 1 1 d . . .
P2 P 0.35395(5) 0.65031(5) 0.31201(4) 0.02396(13) Uani 1 1 d . . .
N2 N 0.3686(2) 0.52711(18) 0.38365(16) 0.0409(6) Uani 1 1 d . . .
P3 P 0.43567(5) 0.38910(5) 0.40354(4) 0.02408(13) Uani 1 1 d . . .
N3 N 0.57615(18) 0.34187(18) 0.34760(14) 0.0317(5) Uani 1 1 d . . .
P4 P 0.65670(5) 0.36110(5) 0.23976(4) 0.02299(13) Uani 1 1 d . . .
N4 N 0.61407(18) 0.47493(17) 0.16163(14) 0.0292(4) Uani 1 1 d . . .
Cl1 Cl 0.33391(8) 0.76918(7) 0.38101(6) 0.0546(2) Uani 1 1 d . . .
Cl2 Cl 0.18077(8) 0.70589(8) 0.29428(8) 0.0668(3) Uani 1 1 d . . .
O1 O 0.67771(16) 0.66693(14) 0.11410(12) 0.0302(4) Uani 1 1 d . . .
O2 O 0.52557(14) 0.66245(15) 0.04153(12) 0.0326(4) Uani 1 1 d . . .
C1 C 0.6655(2) 0.7902(2) 0.06859(18) 0.0301(5) Uani 1 1 d . . .
C2 C 0.6526(2) 0.8653(2) 0.1225(2) 0.0387(6) Uani 1 1 d . . .
H2 H 0.6479 0.8352 0.1892 0.046 Uiso 1 1 calc R . .
C3 C 0.6466(3) 0.9851(2) 0.0772(2) 0.0436(7) Uani 1 1 d . . .
H3 H 0.6377 1.0382 0.1129 0.052 Uiso 1 1 calc R . .
C4 C 0.6534(2) 1.0278(2) -0.0198(2) 0.0412(7) Uani 1 1 d . . .
H4 H 0.6491 1.1102 -0.0506 0.049 Uiso 1 1 calc R . .
C5 C 0.6665(2) 0.9514(2) -0.0723(2) 0.0361(6) Uani 1 1 d . . .
H5 H 0.6711 0.9820 -0.1390 0.043 Uiso 1 1 calc R . .
C6 C 0.6730(2) 0.8293(2) -0.02892(17) 0.0290(5) Uani 1 1 d . . .
C7 C 0.6889(2) 0.7453(2) -0.08407(17) 0.0290(5) Uani 1 1 d . . .
C8 C 0.7758(3) 0.7459(2) -0.17574(18) 0.0381(6) Uani 1 1 d . . .
H8 H 0.8238 0.8026 -0.2035 0.046 Uiso 1 1 calc R . .
C9 C 0.7932(3) 0.6661(3) -0.2264(2) 0.0508(7) Uani 1 1 d . . .
H9 H 0.8533 0.6677 -0.2882 0.061 Uiso 1 1 calc R . .
C10 C 0.7234(3) 0.5835(3) -0.1878(2) 0.0531(8) Uani 1 1 d . . .
H10 H 0.7355 0.5286 -0.2230 0.064 Uiso 1 1 calc R . .
C11 C 0.6358(3) 0.5812(3) -0.0974(2) 0.0415(6) Uani 1 1 d . . .
H11 H 0.5871 0.5252 -0.0704 0.050 Uiso 1 1 calc R . .
C12 C 0.6203(2) 0.6610(2) -0.04747(17) 0.0299(5) Uani 1 1 d . . .
O3 O 0.43604(14) 0.33769(14) 0.51269(11) 0.0275(3) Uani 1 1 d . . .
O4 O 0.34302(15) 0.33114(14) 0.39571(12) 0.0287(4) Uani 1 1 d . . .
C13 C 0.3217(2) 0.3361(2) 0.58660(16) 0.0273(5) Uani 1 1 d . . .
C14 C 0.2795(2) 0.4143(2) 0.64489(18) 0.0342(6) Uani 1 1 d . . .
H14 H 0.3241 0.4703 0.6324 0.041 Uiso 1 1 calc R . .
C15 C 0.1714(3) 0.4104(3) 0.72202(19) 0.0404(6) Uani 1 1 d . . .
H15 H 0.1408 0.4643 0.7624 0.049 Uiso 1 1 calc R . .
C16 C 0.1088(3) 0.3276(3) 0.73952(19) 0.0414(6) Uani 1 1 d . . .
H16 H 0.0348 0.3245 0.7924 0.050 Uiso 1 1 calc R . .
C17 C 0.1523(2) 0.2492(2) 0.68097(19) 0.0372(6) Uani 1 1 d . . .
H17 H 0.1080 0.1924 0.6948 0.045 Uiso 1 1 calc R . .
C18 C 0.2604(2) 0.2514(2) 0.60161(17) 0.0287(5) Uani 1 1 d . . .
C19 C 0.3061(2) 0.1689(2) 0.53746(18) 0.0302(5) Uani 1 1 d . . .
C20 C 0.3043(2) 0.0481(2) 0.5743(2) 0.0424(7) Uani 1 1 d . . .
H20 H 0.2741 0.0178 0.6421 0.051 Uiso 1 1 calc R . .
C21 C 0.3457(3) -0.0275(2) 0.5139(3) 0.0524(8) Uani 1 1 d . . .
H21 H 0.3433 -0.1089 0.5403 0.063 Uiso 1 1 calc R . .
C22 C 0.3904(3) 0.0147(3) 0.4157(3) 0.0525(8) Uani 1 1 d . . .
H22 H 0.4200 -0.0382 0.3747 0.063 Uiso 1 1 calc R . .
C23 C 0.3928(3) 0.1336(2) 0.3762(2) 0.0415(6) Uani 1 1 d . . .
H23 H 0.4232 0.1632 0.3084 0.050 Uiso 1 1 calc R . .
C24 C 0.3498(2) 0.2082(2) 0.43775(18) 0.0299(5) Uani 1 1 d . . .
O5 O 0.79563(14) 0.35297(13) 0.23416(11) 0.0250(3) Uani 1 1 d . . .
O6 O 0.67651(14) 0.24453(13) 0.20780(12) 0.0276(4) Uani 1 1 d . . .
C25 C 0.8731(2) 0.2427(2) 0.27402(17) 0.0280(5) Uani 1 1 d . . .
C26 C 0.9005(2) 0.2339(3) 0.35586(19) 0.0394(6) Uani 1 1 d . . .
H26 H 0.8632 0.2982 0.3870 0.047 Uiso 1 1 calc R . .
C27 C 0.9843(3) 0.1281(3) 0.3916(2) 0.0530(8) Uani 1 1 d . . .
H27 H 1.0048 0.1198 0.4478 0.064 Uiso 1 1 calc R . .
C28 C 1.0374(3) 0.0354(3) 0.3456(2) 0.0530(8) Uani 1 1 d . . .
H28 H 1.0943 -0.0364 0.3705 0.064 Uiso 1 1 calc R . .
C29 C 1.0088(2) 0.0461(2) 0.2641(2) 0.0419(7) Uani 1 1 d . . .
H29 H 1.0460 -0.0188 0.2336 0.050 Uiso 1 1 calc R . .
C30 C 0.9257(2) 0.1512(2) 0.22537(18) 0.0302(5) Uani 1 1 d . . .
C31 C 0.8986(2) 0.16626(19) 0.13570(18) 0.0292(5) Uani 1 1 d . . .
C32 C 0.9948(2) 0.1318(2) 0.0552(2) 0.0385(6) Uani 1 1 d . . .
H32 H 1.0789 0.0959 0.0591 0.046 Uiso 1 1 calc R . .
C33 C 0.9693(3) 0.1492(2) -0.0295(2) 0.0438(7) Uani 1 1 d . . .
H33 H 1.0356 0.1245 -0.0831 0.053 Uiso 1 1 calc R . .
C34 C 0.8479(3) 0.2025(3) -0.0367(2) 0.0451(7) Uani 1 1 d . . .
H34 H 0.8312 0.2156 -0.0956 0.054 Uiso 1 1 calc R . .
C35 C 0.7501(3) 0.2369(2) 0.0415(2) 0.0375(6) Uani 1 1 d . . .
H35 H 0.6662 0.2731 0.0370 0.045 Uiso 1 1 calc R . .
C36 C 0.7770(2) 0.21746(19) 0.12606(18) 0.0284(5) Uani 1 1 d . . .
C100 C 0.0426(11) 0.5162(12) 0.5158(13) 0.118(7) Uani 0.486(2) 1 d P A -1
H10A H 0.0202 0.4700 0.5839 0.142 Uiso 0.486(2) 1 calc PR A -1
H10B H 0.1354 0.5008 0.4938 0.142 Uiso 0.486(2) 1 calc PR A -1
Cl3 Cl 0.0041(4) 0.4570(4) 0.4498(2) 0.0911(13) Uani 0.486(2) 1 d P A -1
Cl4 Cl -0.01999(17) 0.6605(2) 0.51425(13) 0.0654(6) Uani 0.486(2) 1 d P A -1
C200 C 0.0195(6) 0.4381(5) 0.0233(4) 0.0449(14) Uani 0.4898(18) 1 d P B -1
H20A H 0.1019 0.3821 -0.0008 0.054 Uiso 0.4898(18) 1 calc PR B -1
H20B H -0.0216 0.3960 0.0890 0.054 Uiso 0.4898(18) 1 calc PR B -1
Cl5 Cl 0.0461(4) 0.5625(4) 0.0314(3) 0.0671(12) Uani 0.4898(18) 1 d P B -1
Cl6 Cl -0.0716(4) 0.4695(4) -0.0498(4) 0.0582(11) Uani 0.4898(18) 1 d P B -1

loop_
_atom_site_aniso_label
_atom_site_aniso_U_11
_atom_site_aniso_U_22
_atom_site_aniso_U_33
_atom_site_aniso_U_23
_atom_site_aniso_U_13
_atom_site_aniso_U_12
P1 0.0282(3) 0.0198(3) 0.0252(3) 0.0000(2) -0.0035(2) -0.0017(2)
N1 0.0643(17) 0.0253(12) 0.0460(15) 0.0018(11) 0.0220(13) 0.0031(11)
P2 0.0220(3) 0.0184(3) 0.0267(3) -0.0060(2) -0.0053(2) -0.0019(2)
N2 0.0424(13) 0.0236(11) 0.0348(12) -0.0033(9) 0.0031(10) -0.0038(9)
P3 0.0231(3) 0.0201(3) 0.0233(3) -0.0028(2) -0.0032(2) -0.0058(2)
N3 0.0255(10) 0.0296(10) 0.0278(11) -0.0007(8) -0.0039(8) -0.0043(8)
P4 0.0195(3) 0.0175(3) 0.0267(3) -0.0036(2) -0.0044(2) -0.0034(2)
N4 0.0317(10) 0.0217(10) 0.0307(11) -0.0050(8) -0.0105(9) -0.0035(8)
Cl1 0.0637(5) 0.0407(4) 0.0782(6) -0.0321(4) -0.0324(4) -0.0058(3)
Cl2 0.0452(4) 0.0696(5) 0.1023(7) -0.0375(5) -0.0473(5) 0.0085(4)
O1 0.0390(9) 0.0210(8) 0.0296(9) -0.0022(7) -0.0155(7) -0.0052(7)
O2 0.0216(8) 0.0337(9) 0.0325(9) 0.0072(7) -0.0097(7) -0.0094(7)
C1 0.0295(12) 0.0202(11) 0.0340(13) -0.0025(10) -0.0081(10) -0.0047(9)
C2 0.0416(15) 0.0326(13) 0.0397(15) -0.0102(12) -0.0080(12) -0.0103(11)
C3 0.0383(15) 0.0298(13) 0.0605(19) -0.0178(13) -0.0062(13) -0.0089(11)
C4 0.0280(13) 0.0242(12) 0.0608(19) -0.0028(12) -0.0089(12) -0.0069(10)
C5 0.0244(12) 0.0310(13) 0.0437(15) 0.0044(11) -0.0107(11) -0.0094(10)
C6 0.0208(11) 0.0265(12) 0.0334(13) -0.0023(10) -0.0065(10) -0.0059(9)
C7 0.0267(12) 0.0307(12) 0.0260(12) 0.0015(10) -0.0110(10) -0.0084(10)
C8 0.0424(15) 0.0449(15) 0.0265(13) 0.0005(11) -0.0081(11) -0.0220(12)
C9 0.0612(19) 0.066(2) 0.0266(14) -0.0098(14) -0.0064(13) -0.0263(16)
C10 0.075(2) 0.0586(19) 0.0401(17) -0.0123(15) -0.0236(16) -0.0263(17)
C11 0.0513(16) 0.0452(16) 0.0390(15) 0.0014(12) -0.0251(13) -0.0239(13)
C12 0.0265(12) 0.0350(13) 0.0254(12) 0.0044(10) -0.0126(10) -0.0114(10)
O3 0.0257(8) 0.0310(8) 0.0250(8) -0.0023(7) -0.0050(7) -0.0136(7)
O4 0.0300(8) 0.0271(8) 0.0292(9) -0.0028(7) -0.0118(7) -0.0086(7)
C13 0.0263(11) 0.0318(12) 0.0207(11) -0.0001(9) -0.0055(9) -0.0120(10)
C14 0.0394(14) 0.0389(14) 0.0281(13) -0.0056(11) -0.0090(11) -0.0180(11)
C15 0.0425(15) 0.0506(16) 0.0260(13) -0.0109(12) -0.0029(11) -0.0163(13)
C16 0.0349(14) 0.0517(17) 0.0297(14) -0.0042(12) -0.0001(11) -0.0183(12)
C17 0.0337(13) 0.0403(14) 0.0337(14) 0.0020(11) -0.0066(11) -0.0195(11)
C18 0.0279(12) 0.0272(12) 0.0280(12) 0.0022(10) -0.0098(10) -0.0109(10)
C19 0.0228(11) 0.0258(12) 0.0418(14) -0.0029(10) -0.0117(10) -0.0088(9)
C20 0.0365(14) 0.0300(13) 0.0591(18) -0.0007(13) -0.0143(13) -0.0163(11)
C21 0.0435(16) 0.0259(14) 0.090(3) -0.0127(15) -0.0197(17) -0.0125(12)
C22 0.0467(17) 0.0430(16) 0.081(2) -0.0337(17) -0.0151(16) -0.0125(14)
C23 0.0386(14) 0.0436(15) 0.0507(17) -0.0198(13) -0.0121(13) -0.0133(12)
C24 0.0268(12) 0.0257(12) 0.0393(14) -0.0067(10) -0.0111(10) -0.0088(9)
O5 0.0213(8) 0.0203(7) 0.0302(9) -0.0032(6) -0.0062(6) -0.0061(6)
O6 0.0206(8) 0.0207(8) 0.0382(9) -0.0088(7) -0.0030(7) -0.0064(6)
C25 0.0195(11) 0.0273(12) 0.0283(12) 0.0027(10) -0.0051(9) -0.0075(9)
C26 0.0322(13) 0.0492(16) 0.0292(13) -0.0015(12) -0.0069(11) -0.0127(12)
C27 0.0412(16) 0.071(2) 0.0313(15) 0.0140(15) -0.0160(13) -0.0179(15)
C28 0.0329(15) 0.0478(17) 0.0476(18) 0.0141(14) -0.0121(13) -0.0019(13)
C29 0.0269(13) 0.0287(13) 0.0460(16) 0.0054(12) -0.0046(12) -0.0014(10)
C30 0.0188(11) 0.0235(11) 0.0367(13) 0.0003(10) -0.0028(10) -0.0058(9)
C31 0.0256(11) 0.0159(10) 0.0388(14) -0.0052(10) -0.0042(10) -0.0045(9)
C32 0.0323(13) 0.0220(12) 0.0481(16) -0.0096(11) 0.0013(12) -0.0057(10)
C33 0.0536(17) 0.0314(14) 0.0410(16) -0.0156(12) 0.0036(13) -0.0170(13)
C34 0.0633(19) 0.0428(16) 0.0381(15) -0.0140(13) -0.0075(14) -0.0275(14)
C35 0.0414(14) 0.0321(13) 0.0469(16) -0.0117(12) -0.0145(12) -0.0150(11)
C36 0.0273(12) 0.0195(11) 0.0372(14) -0.0095(10) -0.0026(10) -0.0093(9)
C100 0.045(6) 0.073(9) 0.200(17) 0.059(10) -0.079(8) -0.019(5)
Cl3 0.115(3) 0.090(2) 0.0632(14) -0.0323(14) -0.0185(16) -0.018(2)
Cl4 0.0648(11) 0.0911(15) 0.0481(10) -0.0290(10) -0.0207(8) -0.0142(10)
C200 0.053(4) 0.039(3) 0.049(4) -0.004(3) -0.024(3) -0.016(3)
Cl5 0.102(3) 0.066(2) 0.0505(15) -0.0132(16) -0.0021(19) -0.063(2)
Cl6 0.0472(10) 0.063(2) 0.074(3) -0.0381(18) -0.0273(13) 0.0046(11)

loop_
_atom_type_symbol
_atom_type_description
_atom_type_scat_dispersion_real
_atom_type_scat_dispersion_imag
_atom_type_scat_source
C C 0.0033 0.0016 'International Tables Vol C Tables 4.2.6.8 and 6.1.1.4'
H H 0.0000 0.0000 'International Tables Vol C Tables 4.2.6.8 and 6.1.1.4'
N N 0.0061 0.0033 'International Tables Vol C Tables 4.2.6.8 and 6.1.1.4'
O O 0.0106 0.0060 'International Tables Vol C Tables 4.2.6.8 and 6.1.1.4'
P P 0.1023 0.0942 'International Tables Vol C Tables 4.2.6.8 and 6.1.1.4'
Cl Cl 0.1484 0.1585 'International Tables Vol C Tables 4.2.6.8 and 6.1.1.4'

loop_
_geom_angle_atom_site_label_1
_geom_angle_atom_site_label_2
_geom_angle_atom_site_label_3
_geom_angle
_geom_angle_site_symmetry_1
_geom_angle_site_symmetry_3
_geom_angle_publ_flag
N4 P1 N1 120.80(12) . . ?
N4 P1 O1 108.10(10) . . ?
N1 P1 O1 109.90(14) . . ?
N4 P1 O2 109.42(10) . . ?
N1 P1 O2 103.60(13) . . ?
O1 P1 O2 103.66(9) . . ?
P2 N1 P1 141.19(16) . . ?
N2 P2 N1 124.54(12) . . ?
N2 P2 Cl1 107.04(10) . . ?
N1 P2 Cl1 107.89(12) . . ?
N2 P2 Cl2 108.20(10) . . ?
N1 P2 Cl2 106.68(13) . . ?
Cl1 P2 Cl2 99.74(4) . . ?
P2 N2 P3 148.56(15) . . ?
N3 P3 N2 120.05(11) . . ?
N3 P3 O3 103.13(10) . . ?
N2 P3 O3 109.97(11) . . ?
N3 P3 O4 114.25(11) . . ?
N2 P3 O4 104.49(11) . . ?
O3 P3 O4 103.87(9) . . ?
P3 N3 P4 136.02(14) . . ?
N4 P4 N3 121.50(11) . . ?
N4 P4 O6 108.74(10) . . ?
N3 P4 O6 106.03(10) . . ?
N4 P4 O5 107.18(10) . . ?
N3 P4 O5 108.72(10) . . ?
O6 P4 O5 103.22(8) . . ?
P1 N4 P4 143.42(14) . . ?
C1 O1 P1 119.37(14) . . ?
C12 O2 P1 119.74(14) . . ?
C2 C1 C6 123.1(2) . . ?
C2 C1 O1 118.2(2) . . ?
C6 C1 O1 118.6(2) . . ?
C3 C2 C1 118.6(3) . . ?
C3 C2 H2 120.7 . . ?
C1 C2 H2 120.7 . . ?
C4 C3 C2 120.2(3) . . ?
C4 C3 H3 119.9 . . ?
C2 C3 H3 119.9 . . ?
C5 C4 C3 120.4(2) . . ?
C5 C4 H4 119.8 . . ?
C3 C4 H4 119.8 . . ?
C4 C5 C6 121.1(3) . . ?
C4 C5 H5 119.5 . . ?
C6 C5 H5 119.5 . . ?
C1 C6 C5 116.7(2) . . ?
C1 C6 C7 121.3(2) . . ?
C5 C6 C7 122.0(2) . . ?
C12 C7 C8 116.7(2) . . ?
C12 C7 C6 122.1(2) . . ?
C8 C7 C6 121.1(2) . . ?
C9 C8 C7 121.4(3) . . ?
C9 C8 H8 119.3 . . ?
C7 C8 H8 119.3 . . ?
C8 C9 C10 120.3(3) . . ?
C8 C9 H9 119.8 . . ?
C10 C9 H9 119.8 . . ?
C9 C10 C11 119.8(3) . . ?
C9 C10 H10 120.1 . . ?
C11 C10 H10 120.1 . . ?
C12 C11 C10 119.2(3) . . ?
C12 C11 H11 120.4 . . ?
C10 C11 H11 120.4 . . ?
C11 C12 C7 122.7(2) . . ?
C11 C12 O2 118.4(2) . . ?
C7 C12 O2 118.8(2) . . ?
C13 O3 P3 120.08(14) . . ?
C24 O4 P3 121.04(14) . . ?
C14 C13 C18 122.9(2) . . ?
C14 C13 O3 117.7(2) . . ?
C18 C13 O3 119.2(2) . . ?
C13 C14 C15 119.4(2) . . ?
C13 C14 H14 120.3 . . ?
C15 C14 H14 120.3 . . ?
C16 C15 C14 119.4(3) . . ?
C16 C15 H15 120.3 . . ?
C14 C15 H15 120.3 . . ?
C15 C16 C17 120.7(2) . . ?
C15 C16 H16 119.6 . . ?
C17 C16 H16 119.6 . . ?
C16 C17 C18 121.5(2) . . ?
C16 C17 H17 119.2 . . ?
C18 C17 H17 119.2 . . ?
C13 C18 C17 116.0(2) . . ?
C13 C18 C19 122.3(2) . . ?
C17 C18 C19 121.7(2) . . ?
C24 C19 C20 116.6(2) . . ?
C24 C19 C18 121.7(2) . . ?
C20 C19 C18 121.6(2) . . ?
C21 C20 C19 121.1(3) . . ?
C21 C20 H20 119.4 . . ?
C19 C20 H20 119.4 . . ?
C22 C21 C20 120.2(3) . . ?
C22 C21 H21 119.9 . . ?
C20 C21 H21 119.9 . . ?
C21 C22 C23 120.5(3) . . ?
C21 C22 H22 119.7 . . ?
C23 C22 H22 119.7 . . ?
C24 C23 C22 118.4(3) . . ?
C24 C23 H23 120.8 . . ?
C22 C23 H23 120.8 . . ?
C23 C24 C19 123.1(2) . . ?
C23 C24 O4 117.5(2) . . ?
C19 C24 O4 119.3(2) . . ?
C25 O5 P4 119.75(13) . . ?
C36 O6 P4 118.57(13) . . ?
C26 C25 C30 123.1(2) . . ?
C26 C25 O5 118.0(2) . . ?
C30 C25 O5 118.7(2) . . ?
C25 C26 C27 118.3(3) . . ?
C25 C26 H26 120.9 . . ?
C27 C26 H26 120.9 . . ?
C28 C27 C26 120.2(3) . . ?
C28 C27 H27 119.9 . . ?
C26 C27 H27 119.9 . . ?
C29 C28 C27 120.6(3) . . ?
C29 C28 H28 119.7 . . ?
C27 C28 H28 119.7 . . ?
C28 C29 C30 121.1(3) . . ?
C28 C29 H29 119.5 . . ?
C30 C29 H29 119.5 . . ?
C25 C30 C29 116.8(2) . . ?
C25 C30 C31 121.5(2) . . ?
C29 C30 C31 121.7(2) . . ?
C36 C31 C32 116.9(2) . . ?
C36 C31 C30 121.7(2) . . ?
C32 C31 C30 121.4(2) . . ?
C33 C32 C31 121.1(3) . . ?
C33 C32 H32 119.4 . . ?
C31 C32 H32 119.4 . . ?
C34 C33 C32 120.2(3) . . ?
C34 C33 H33 119.9 . . ?
C32 C33 H33 119.9 . . ?
C33 C34 C35 120.4(3) . . ?
C33 C34 H34 119.8 . . ?
C35 C34 H34 119.8 . . ?
C36 C35 C34 118.7(3) . . ?
C36 C35 H35 120.7 . . ?
C34 C35 H35 120.7 . . ?
C35 C36 C31 122.7(2) . . ?
C35 C36 O6 118.8(2) . . ?
C31 C36 O6 118.4(2) . . ?
Cl4 C100 Cl3 119.3(6) . . ?
Cl4 C100 H10A 107.5 . . ?
Cl3 C100 H10A 107.5 . . ?
Cl4 C100 H10B 107.5 . . ?
Cl3 C100 H10B 107.5 . . ?
H10A C100 H10B 107.0 . . ?
Cl6 C200 Cl5 115.0(4) . . ?
Cl6 C200 H20A 108.5 . . ?
Cl5 C200 H20A 108.5 . . ?
Cl6 C200 H20B 108.5 . . ?
Cl5 C200 H20B 108.5 . . ?
H20A C200 H20B 107.5 . . ?

loop_
_geom_bond_atom_site_label_1
_geom_bond_atom_site_label_2
_geom_bond_distance
_geom_bond_site_symmetry_2
_geom_bond_publ_flag
P1 N4 1.5475(19) . ?
P1 N1 1.568(2) . ?
P1 O1 1.5852(18) . ?
P1 O2 1.5864(17) . ?
N1 P2 1.527(2) . ?
P2 N2 1.526(2) . ?
P2 Cl1 1.9978(9) . ?
P2 Cl2 2.0131(9) . ?
N2 P3 1.561(2) . ?
P3 N3 1.556(2) . ?
P3 O3 1.5782(16) . ?
P3 O4 1.5821(17) . ?
N3 P4 1.558(2) . ?
P4 N4 1.5570(19) . ?
P4 O6 1.5901(16) . ?
P4 O5 1.5933(15) . ?
O1 C1 1.410(3) . ?
O2 C12 1.410(3) . ?
C1 C2 1.384(4) . ?
C1 C6 1.387(3) . ?
C2 C3 1.382(4) . ?
C2 H2 0.9500 . ?
C3 C4 1.382(4) . ?
C3 H3 0.9500 . ?
C4 C5 1.380(4) . ?
C4 H4 0.9500 . ?
C5 C6 1.403(3) . ?
C5 H5 0.9500 . ?
C6 C7 1.478(3) . ?
C7 C12 1.395(3) . ?
C7 C8 1.400(3) . ?
C8 C9 1.376(4) . ?
C8 H8 0.9500 . ?
C9 C10 1.385(4) . ?
C9 H9 0.9500 . ?
C10 C11 1.388(4) . ?
C10 H10 0.9500 . ?
C11 C12 1.375(4) . ?
C11 H11 0.9500 . ?
O3 C13 1.409(3) . ?
O4 C24 1.410(3) . ?
C13 C14 1.378(3) . ?
C13 C18 1.398(3) . ?
C14 C15 1.387(4) . ?
C14 H14 0.9500 . ?
C15 C16 1.378(4) . ?
C15 H15 0.9500 . ?
C16 C17 1.382(4) . ?
C16 H16 0.9500 . ?
C17 C18 1.403(3) . ?
C17 H17 0.9500 . ?
C18 C19 1.484(3) . ?
C19 C24 1.389(4) . ?
C19 C20 1.401(3) . ?
C20 C21 1.380(4) . ?
C20 H20 0.9500 . ?
C21 C22 1.375(5) . ?
C21 H21 0.9500 . ?
C22 C23 1.384(4) . ?
C22 H22 0.9500 . ?
C23 C24 1.380(4) . ?
C23 H23 0.9500 . ?
O5 C25 1.409(3) . ?
O6 C36 1.410(3) . ?
C25 C26 1.380(4) . ?
C25 C30 1.394(3) . ?
C26 C27 1.395(4) . ?
C26 H26 0.9500 . ?
C27 C28 1.379(5) . ?
C27 H27 0.9500 . ?
C28 C29 1.375(4) . ?
C28 H28 0.9500 . ?
C29 C30 1.403(3) . ?
C29 H29 0.9500 . ?
C30 C31 1.473(4) . ?
C31 C36 1.393(3) . ?
C31 C32 1.402(3) . ?
C32 C33 1.380(4) . ?
C32 H32 0.9500 . ?
C33 C34 1.379(4) . ?
C33 H33 0.9500 . ?
C34 C35 1.386(4) . ?
C34 H34 0.9500 . ?
C35 C36 1.379(4) . ?
C35 H35 0.9500 . ?
C100 Cl4 1.650(14) . ?
C100 Cl3 1.707(15) . ?
C100 H10A 0.9900 . ?
C100 H10B 0.9900 . ?
C200 Cl6 1.706(6) . ?
C200 Cl5 1.733(7) . ?
C200 H20A 0.9900 . ?
C200 H20B 0.9900 . ?

loop_
_geom_torsion_atom_site_label_1
_geom_torsion_atom_site_label_2
_geom_torsion_atom_site_label_3
_geom_torsion_atom_site_label_4
_geom_torsion
_geom_torsion_site_symmetry_1
_geom_torsion_site_symmetry_2
_geom_torsion_site_symmetry_3
_geom_torsion_site_symmetry_4
_geom_torsion_publ_flag
N4 P1 N1 P2 5.8(5) . . . . ?
O1 P1 N1 P2 -121.1(4) . . . . ?
O2 P1 N1 P2 128.6(4) . . . . ?
P1 N1 P2 N2 7.2(5) . . . . ?
P1 N1 P2 Cl1 133.8(4) . . . . ?
P1 N1 P2 Cl2 -119.8(4) . . . . ?
N1 P2 N2 P3 -12.4(4) . . . . ?
Cl1 P2 N2 P3 -139.3(3) . . . . ?
Cl2 P2 N2 P3 114.0(3) . . . . ?
P2 N2 P3 N3 33.1(4) . . . . ?
P2 N2 P3 O3 152.4(3) . . . . ?
P2 N2 P3 O4 -96.7(3) . . . . ?
N2 P3 N3 P4 -50.4(3) . . . . ?
O3 P3 N3 P4 -173.07(19) . . . . ?
O4 P3 N3 P4 74.9(2) . . . . ?
P3 N3 P4 N4 21.9(3) . . . . ?
P3 N3 P4 O6 -102.7(2) . . . . ?
P3 N3 P4 O5 146.86(19) . . . . ?
N1 P1 N4 P4 -52.2(3) . . . . ?
O1 P1 N4 P4 75.5(2) . . . . ?
O2 P1 N4 P4 -172.2(2) . . . . ?
N3 P4 N4 P1 47.8(3) . . . . ?
O6 P4 N4 P1 171.2(2) . . . . ?
O5 P4 N4 P1 -77.9(2) . . . . ?
N4 P1 O1 C1 164.73(17) . . . . ?
N1 P1 O1 C1 -61.5(2) . . . . ?
O2 P1 O1 C1 48.67(18) . . . . ?
N4 P1 O2 C12 -72.87(19) . . . . ?
N1 P1 O2 C12 157.05(19) . . . . ?
O1 P1 O2 C12 42.26(19) . . . . ?
P1 O1 C1 C2 107.9(2) . . . . ?
P1 O1 C1 C6 -75.0(2) . . . . ?
C6 C1 C2 C3 0.1(4) . . . . ?
O1 C1 C2 C3 177.0(2) . . . . ?
C1 C2 C3 C4 0.0(4) . . . . ?
C2 C3 C4 C5 -0.1(4) . . . . ?
C3 C4 C5 C6 0.0(4) . . . . ?
C2 C1 C6 C5 -0.1(4) . . . . ?
O1 C1 C6 C5 -177.0(2) . . . . ?
C2 C1 C6 C7 179.0(2) . . . . ?
O1 C1 C6 C7 2.1(3) . . . . ?
C4 C5 C6 C1 0.1(3) . . . . ?
C4 C5 C6 C7 -179.0(2) . . . . ?
C1 C6 C7 C12 44.0(3) . . . . ?
C5 C6 C7 C12 -136.9(2) . . . . ?
C1 C6 C7 C8 -135.0(2) . . . . ?
C5 C6 C7 C8 44.0(3) . . . . ?
C12 C7 C8 C9 -0.7(4) . . . . ?
C6 C7 C8 C9 178.5(2) . . . . ?
C7 C8 C9 C10 0.6(4) . . . . ?
C8 C9 C10 C11 -0.1(5) . . . . ?
C9 C10 C11 C12 -0.4(4) . . . . ?
C10 C11 C12 C7 0.3(4) . . . . ?
C10 C11 C12 O2 176.2(2) . . . . ?
C8 C7 C12 C11 0.2(3) . . . . ?
C6 C7 C12 C11 -178.9(2) . . . . ?
C8 C7 C12 O2 -175.7(2) . . . . ?
C6 C7 C12 O2 5.2(3) . . . . ?
P1 O2 C12 C11 110.0(2) . . . . ?
P1 O2 C12 C7 -73.9(2) . . . . ?
N3 P3 O3 C13 -164.57(17) . . . . ?
N2 P3 O3 C13 66.24(19) . . . . ?
O4 P3 O3 C13 -45.10(18) . . . . ?
N3 P3 O4 C24 66.94(19) . . . . ?
N2 P3 O4 C24 -159.93(17) . . . . ?
O3 P3 O4 C24 -44.65(18) . . . . ?
P3 O3 C13 C14 -109.9(2) . . . . ?
P3 O3 C13 C18 74.0(2) . . . . ?
C18 C13 C14 C15 -0.2(4) . . . . ?
O3 C13 C14 C15 -176.2(2) . . . . ?
C13 C14 C15 C16 0.6(4) . . . . ?
C14 C15 C16 C17 -0.2(4) . . . . ?
C15 C16 C17 C18 -0.6(4) . . . . ?
C14 C13 C18 C17 -0.5(3) . . . . ?
O3 C13 C18 C17 175.4(2) . . . . ?
C14 C13 C18 C19 179.2(2) . . . . ?
O3 C13 C18 C19 -4.9(3) . . . . ?
C16 C17 C18 C13 0.9(4) . . . . ?
C16 C17 C18 C19 -178.8(2) . . . . ?
C13 C18 C19 C24 -41.5(3) . . . . ?
C17 C18 C19 C24 138.2(2) . . . . ?
C13 C18 C19 C20 140.1(2) . . . . ?
C17 C18 C19 C20 -40.1(3) . . . . ?
C24 C19 C20 C21 0.8(4) . . . . ?
C18 C19 C20 C21 179.3(2) . . . . ?
C19 C20 C21 C22 0.4(4) . . . . ?
C20 C21 C22 C23 -1.0(4) . . . . ?
C21 C22 C23 C24 0.3(4) . . . . ?
C22 C23 C24 C19 1.0(4) . . . . ?
C22 C23 C24 O4 -174.8(2) . . . . ?
C20 C19 C24 C23 -1.5(4) . . . . ?
C18 C19 C24 C23 -179.9(2) . . . . ?
C20 C19 C24 O4 174.2(2) . . . . ?
C18 C19 C24 O4 -4.2(3) . . . . ?
P3 O4 C24 C23 -110.6(2) . . . . ?
P3 O4 C24 C19 73.5(2) . . . . ?
N4 P4 O5 C25 -160.65(16) . . . . ?
N3 P4 O5 C25 66.33(18) . . . . ?
O6 P4 O5 C25 -45.94(18) . . . . ?
N4 P4 O6 C36 67.98(18) . . . . ?
N3 P4 O6 C36 -159.83(16) . . . . ?
O5 P4 O6 C36 -45.60(18) . . . . ?
P4 O5 C25 C26 -110.6(2) . . . . ?
P4 O5 C25 C30 73.9(2) . . . . ?
C30 C25 C26 C27 -0.3(4) . . . . ?
O5 C25 C26 C27 -175.5(2) . . . . ?
C25 C26 C27 C28 -0.1(4) . . . . ?
C26 C27 C28 C29 0.1(4) . . . . ?
C27 C28 C29 C30 0.3(4) . . . . ?
C26 C25 C30 C29 0.7(3) . . . . ?
O5 C25 C30 C29 175.9(2) . . . . ?
C26 C25 C30 C31 -177.2(2) . . . . ?
O5 C25 C30 C31 -2.0(3) . . . . ?
C28 C29 C30 C25 -0.7(4) . . . . ?
C28 C29 C30 C31 177.2(2) . . . . ?
C25 C30 C31 C36 -44.0(3) . . . . ?
C29 C30 C31 C36 138.3(2) . . . . ?
C25 C30 C31 C32 134.7(2) . . . . ?
C29 C30 C31 C32 -43.1(3) . . . . ?
C36 C31 C32 C33 0.6(3) . . . . ?
C30 C31 C32 C33 -178.2(2) . . . . ?
C31 C32 C33 C34 0.7(4) . . . . ?
C32 C33 C34 C35 -1.2(4) . . . . ?
C33 C34 C35 C36 0.4(4) . . . . ?
C34 C35 C36 C31 1.0(4) . . . . ?
C34 C35 C36 O6 -175.6(2) . . . . ?
C32 C31 C36 C35 -1.4(3) . . . . ?
C30 C31 C36 C35 177.3(2) . . . . ?
C32 C31 C36 O6 175.14(19) . . . . ?
C30 C31 C36 O6 -6.1(3) . . . . ?
P4 O6 C36 C35 -106.3(2) . . . . ?
P4 O6 C36 C31 77.0(2) . . . . ?
